data_4516945
loop_
_publ_author_name
'Kuleshova, Olena'
'Khilya, Olga'
'Volovenko, Yulian'
'Mallet-Ladeira, Sonia'
'Dyakonenko, Viktoriya'
'Gras, Emmanuel'

_publ_section_title
;
 Expedited Route to Fully Substituted Amino-Pyrazole Building Blocks and
 Their Further Transformations.
;
_journal_issue 12
_journal_name_full 'ACS omega'
_journal_page_first 8911
_journal_page_last 8927
_journal_paper_doi 10.1021/acsomega.7b01419
_journal_volume 2
_journal_year 2017
_chemical_compound_source 'synthesis as described'
_chemical_formula_moiety 'C15 H19 N5 S'
_chemical_formula_sum 'C15 H19 N5 S'
_chemical_formula_weight 301.41
_space_group_IT_number 19
_space_group_name_Hall 'P 2ac 2ab'
_space_group_name_H-M_alt 'P 21 21 21'
_symmetry_cell_setting orthorhombic
_symmetry_Int_Tables_number 19
_symmetry_space_group_name_Hall 'P 2ac 2ab'
_symmetry_space_group_name_H-M 'P 21 21 21'
_atom_sites_solution_hydrogens geom
_atom_sites_solution_primary direct
_atom_sites_solution_secondary difmap
_cell_angle_alpha 90
_cell_angle_beta 90
_cell_angle_gamma 90
_cell_formula_units_Z 4
_cell_length_a 8.7789(2)
_cell_length_b 11.5391(3)
_cell_length_c 15.1241(4)
_cell_measurement_reflns_used 9833
_cell_measurement_temperature 180(2)
_cell_measurement_theta_max 31.01
_cell_measurement_theta_min 2.22
_cell_measurement_wavelength 0.71073
_cell_volume 1532.08(7)
_computing_cell_refinement 'APEX2 and SAINT'
_computing_data_collection APEX2
_computing_data_reduction SAINT
_computing_molecular_graphics 'Ortep-3 for Windows (Farrugia, 1997)'
_computing_publication_material 'WinGX publication routines (Farrugia, 1999)'
_computing_structure_refinement 'SHELXL-97 (Sheldrick, 2008)'
_computing_structure_solution 'SHELXS-97 (Sheldrick, 2008)'
_diffrn_ambient_temperature 180(2)
_diffrn_measured_fraction_theta_full 0.999
_diffrn_measured_fraction_theta_max 0.999
_diffrn_measurement_device_type 'Bruker Kappa APEX II Quazar'
_diffrn_measurement_method \w-\f
_diffrn_radiation_monochromator 'multilayer optics'
_diffrn_radiation_probe x-ray
_diffrn_radiation_source 'microfocus sealed tube'
_diffrn_radiation_type MoK\a
_diffrn_radiation_wavelength 0.71073
_diffrn_reflns_av_R_equivalents 0.0376
_diffrn_reflns_av_unetI/netI 0.0201
_diffrn_reflns_limit_h_max 13
_diffrn_reflns_limit_h_min -13
_diffrn_reflns_limit_k_max 17
_diffrn_reflns_limit_k_min -17
_diffrn_reflns_limit_l_max 22
_diffrn_reflns_limit_l_min -22
_diffrn_reflns_number 52727
_diffrn_reflns_theta_full 32.16
_diffrn_reflns_theta_max 32.16
_diffrn_reflns_theta_min 2.69
_diffrn_standards_decay_% 0
_diffrn_standards_interval_count 0
_diffrn_standards_interval_time 0
_diffrn_standards_number 0
_exptl_absorpt_coefficient_mu 0.213
_exptl_absorpt_correction_T_max 0.7464
_exptl_absorpt_correction_T_min 0.7226
_exptl_absorpt_correction_type multi-scan
_exptl_absorpt_process_details
;
        [c.f. r.h. blessing, acta cryst. (1995), a51, 33-38]
;
_exptl_crystal_colour yellow
_exptl_crystal_density_diffrn 1.307
_exptl_crystal_density_method 'not measured'
_exptl_crystal_description block
_exptl_crystal_F_000 640
_exptl_crystal_size_max 0.16
_exptl_crystal_size_mid 0.12
_exptl_crystal_size_min 0.08
_refine_diff_density_max 0.348
_refine_diff_density_min -0.172
_refine_diff_density_rms 0.045
_refine_ls_abs_structure_details 'Flack H D (1983), Acta Cryst. A39, 876-881'
_refine_ls_abs_structure_Flack -0.03(5)
_refine_ls_extinction_method none
_refine_ls_goodness_of_fit_ref 1.057
_refine_ls_hydrogen_treatment mixed
_refine_ls_matrix_type full
_refine_ls_number_parameters 204
_refine_ls_number_reflns 5398
_refine_ls_number_restraints 3
_refine_ls_restrained_S_all 1.058
_refine_ls_R_factor_all 0.0371
_refine_ls_R_factor_gt 0.0322
_refine_ls_shift/su_max 0.006
_refine_ls_shift/su_mean 0
_refine_ls_structure_factor_coef Fsqd
_refine_ls_weighting_details 'calc w=1/[\s^2^(Fo^2^)+(0.0522P)^2^+0.1253P] where P=(Fo^2^+2Fc^2^)/3'
_refine_ls_weighting_scheme calc
_refine_ls_wR_factor_gt 0.082
_refine_ls_wR_factor_ref 0.0856
_reflns_number_gt 4974
_reflns_number_total 5398
_reflns_threshold_expression >2sigma(I)
_cod_data_source_file ao7b01419_si_002.cif
_cod_data_source_block 10a
_cod_database_code 4516945

loop_
_symmetry_equiv_pos_as_xyz
'x, y, z'
'-x+1/2, -y, z+1/2'
'-x, y+1/2, -z+1/2'
'x+1/2, -y+1/2, -z'

loop_
_atom_site_label
_atom_site_type_symbol
_atom_site_fract_x
_atom_site_fract_y
_atom_site_fract_z
_atom_site_U_iso_or_equiv
_atom_site_adp_type
_atom_site_occupancy
_atom_site_symmetry_multiplicity
_atom_site_calc_flag
_atom_site_refinement_flags
H2A H 0.7124(14) 0.5889(15) 0.7844(9) 0.037(4) Uiso 1 1 d D
H2B H 0.6004(17) 0.5119(10) 0.8422(10) 0.033(4) Uiso 1 1 d D
H5A H 0.0352(18) 1.1245(13) 0.8181(9) 0.039(4) Uiso 1 1 d D
C1 C 0.24002(12) 0.45939(10) 1.05898(7) 0.02340(19) Uani 1 1 d .
C2 C 0.16692(13) 0.39764(11) 1.12604(8) 0.0289(2) Uani 1 1 d .
H2 H 0.0914 0.433 1.162 0.035 Uiso 1 1 calc R
C3 C 0.20843(15) 0.28266(11) 1.13832(8) 0.0327(2) Uani 1 1 d .
H3 H 0.1618 0.239 1.1842 0.039 Uiso 1 1 calc R
C4 C 0.31756(16) 0.23009(12) 1.08442(9) 0.0353(3) Uani 1 1 d .
H4 H 0.3424 0.1508 1.0933 0.042 Uiso 1 1 calc R
C5 C 0.39008(16) 0.29189(11) 1.01818(9) 0.0329(3) Uani 1 1 d .
H5 H 0.4646 0.2557 0.9819 0.04 Uiso 1 1 calc R
C6 C 0.35211(13) 0.40792(10) 1.00553(7) 0.0245(2) Uani 1 1 d .
C7 C 0.36305(11) 0.58577(9) 0.94927(6) 0.02147(19) Uani 1 1 d .
C8 C 0.41647(12) 0.67968(9) 0.89546(7) 0.02142(19) Uani 1 1 d .
C9 C 0.54109(12) 0.67044(10) 0.83745(7) 0.02149(19) Uani 1 1 d .
C10 C 0.67331(15) 0.80937(12) 0.73670(8) 0.0321(3) Uani 1 1 d .
H10A H 0.7705 0.8209 0.7673 0.048 Uiso 1 1 calc R
H10B H 0.6423 0.8819 0.7082 0.048 Uiso 1 1 calc R
H10C H 0.685 0.7488 0.6918 0.048 Uiso 1 1 calc R
C11 C 0.36901(12) 0.79726(10) 0.88793(7) 0.02218(19) Uani 1 1 d .
C12 C 0.24614(14) 0.85932(11) 0.93849(8) 0.0300(2) Uani 1 1 d .
H12A H 0.2808 0.871 1.0001 0.036 Uiso 1 1 calc R
H12B H 0.1541 0.8098 0.9402 0.036 Uiso 1 1 calc R
C13 C 0.20370(14) 0.97660(10) 0.89891(8) 0.0292(2) Uani 1 1 d .
H13A H 0.1509 1.0236 0.9443 0.035 Uiso 1 1 calc R
H13B H 0.2978 1.0181 0.8817 0.035 Uiso 1 1 calc R
C14 C 0.10148(13) 0.96462(11) 0.81862(9) 0.0303(2) Uani 1 1 d .
H14A H 0.1497 0.9118 0.7753 0.036 Uiso 1 1 calc R
H14B H 0.0029 0.9303 0.8367 0.036 Uiso 1 1 calc R
C15 C -0.02939(18) 1.07271(15) 0.70188(11) 0.0457(4) Uani 1 1 d .
H15A H 0.017 1.0272 0.6543 0.069 Uiso 1 1 calc R
H15B H -0.0496 1.1515 0.6808 0.069 Uiso 1 1 calc R
H15C H -0.1253 1.0363 0.7201 0.069 Uiso 1 1 calc R
N1 N 0.41909(11) 0.48078(8) 0.94353(6) 0.02545(18) Uani 1 1 d .
N2 N 0.63187(13) 0.57928(9) 0.82009(7) 0.0315(2) Uani 1 1 d D
N3 N 0.55870(10) 0.77482(8) 0.79970(6) 0.02264(17) Uani 1 1 d .
N4 N 0.45385(11) 0.85467(9) 0.83041(6) 0.02373(18) Uani 1 1 d .
N5 N 0.07457(12) 1.07736(10) 0.77721(7) 0.0321(2) Uani 1 1 d D
S1 S 0.21953(3) 0.60400(2) 1.029401(18) 0.02551(7) Uani 1 1 d .

loop_
_atom_site_aniso_label
_atom_site_aniso_U_11
_atom_site_aniso_U_22
_atom_site_aniso_U_33
_atom_site_aniso_U_23
_atom_site_aniso_U_13
_atom_site_aniso_U_12
C1 0.0234(4) 0.0259(5) 0.0209(4) 0.0017(4) 0.0020(3) -0.0003(4)
C2 0.0270(5) 0.0331(5) 0.0268(5) 0.0040(5) 0.0055(4) -0.0030(5)
C3 0.0343(6) 0.0334(6) 0.0305(5) 0.0081(5) 0.0037(5) -0.0064(5)
C4 0.0427(6) 0.0266(5) 0.0367(6) 0.0058(5) 0.0042(5) -0.0016(5)
C5 0.0394(6) 0.0261(5) 0.0333(6) 0.0015(5) 0.0085(5) 0.0022(5)
C6 0.0271(5) 0.0247(5) 0.0218(4) -0.0001(4) 0.0035(4) -0.0022(4)
C7 0.0210(4) 0.0255(5) 0.0180(4) -0.0004(4) 0.0024(3) -0.0012(4)
C8 0.0215(4) 0.0254(5) 0.0173(4) 0.0004(4) 0.0018(3) 0.0000(4)
C9 0.0210(4) 0.0252(5) 0.0183(4) -0.0009(3) 0.0007(3) -0.0017(4)
C10 0.0302(6) 0.0363(6) 0.0297(5) 0.0078(5) 0.0110(4) -0.0014(5)
C11 0.0220(4) 0.0260(5) 0.0185(4) 0.0007(4) 0.0004(3) 0.0009(4)
C12 0.0326(6) 0.0308(5) 0.0267(5) 0.0037(4) 0.0082(4) 0.0071(4)
C13 0.0301(5) 0.0256(5) 0.0317(5) 0.0007(4) 0.0059(4) 0.0051(4)
C14 0.0261(5) 0.0267(5) 0.0380(6) 0.0037(5) 0.0036(4) 0.0010(4)
C15 0.0373(7) 0.0540(9) 0.0459(8) 0.0094(7) -0.0047(6) 0.0081(6)
N1 0.0289(4) 0.0243(4) 0.0232(4) -0.0001(3) 0.0066(3) 0.0002(4)
N2 0.0325(5) 0.0269(5) 0.0352(5) 0.0012(4) 0.0142(4) 0.0035(4)
N3 0.0220(4) 0.0257(4) 0.0203(4) 0.0020(3) 0.0025(3) -0.0004(3)
N4 0.0234(4) 0.0261(4) 0.0216(4) 0.0014(3) 0.0014(3) 0.0013(3)
N5 0.0290(5) 0.0314(5) 0.0359(5) 0.0051(4) 0.0052(4) 0.0050(4)
S1 0.02609(12) 0.02696(12) 0.02348(11) 0.00327(10) 0.00782(9) 0.00331(10)

loop_
_atom_type_symbol
_atom_type_description
_atom_type_scat_dispersion_real
_atom_type_scat_dispersion_imag
_atom_type_scat_source
C C 0.0033 0.0016 'International Tables Vol C Tables 4.2.6.8 and 6.1.1.4'
H H 0 0 'International Tables Vol C Tables 4.2.6.8 and 6.1.1.4'
N N 0.0061 0.0033 'International Tables Vol C Tables 4.2.6.8 and 6.1.1.4'
S S 0.1246 0.1234 'International Tables Vol C Tables 4.2.6.8 and 6.1.1.4'

loop_
_geom_angle_atom_site_label_1
_geom_angle_atom_site_label_2
_geom_angle_atom_site_label_3
_geom_angle
C2 C1 C6 121.61(11)
C2 C1 S1 129.05(9)
C6 C1 S1 109.30(8)
C3 C2 C1 117.67(11)
C3 C2 H2 121.2
C1 C2 H2 121.2
C2 C3 C4 121.13(11)
C2 C3 H3 119.4
C4 C3 H3 119.4
C5 C4 C3 120.94(12)
C5 C4 H4 119.5
C3 C4 H4 119.5
C4 C5 C6 118.96(12)
C4 C5 H5 120.5
C6 C5 H5 120.5
N1 C6 C5 124.94(10)
N1 C6 C1 115.38(10)
C5 C6 C1 119.67(10)
N1 C7 C8 122.56(9)
N1 C7 S1 115.13(8)
C8 C7 S1 122.30(8)
C9 C8 C11 104.47(9)
C9 C8 C7 123.45(10)
C11 C8 C7 132.04(9)
N3 C9 N2 123.40(10)
N3 C9 C8 106.68(9)
N2 C9 C8 129.92(10)
N3 C10 H10A 109.5
N3 C10 H10B 109.5
H10A C10 H10B 109.5
N3 C10 H10C 109.5
H10A C10 H10C 109.5
H10B C10 H10C 109.5
N4 C11 C8 111.41(9)
N4 C11 C12 119.98(10)
C8 C11 C12 128.54(10)
C11 C12 C13 113.45(10)
C11 C12 H12A 108.9
C13 C12 H12A 108.9
C11 C12 H12B 108.9
C13 C12 H12B 108.9
H12A C12 H12B 107.7
C14 C13 C12 112.20(11)
C14 C13 H13A 109.2
C12 C13 H13A 109.2
C14 C13 H13B 109.2
C12 C13 H13B 109.2
H13A C13 H13B 107.9
N5 C14 C13 110.93(11)
N5 C14 H14A 109.5
C13 C14 H14A 109.5
N5 C14 H14B 109.5
C13 C14 H14B 109.5
H14A C14 H14B 108
N5 C15 H15A 109.5
N5 C15 H15B 109.5
H15A C15 H15B 109.5
N5 C15 H15C 109.5
H15A C15 H15C 109.5
H15B C15 H15C 109.5
C7 N1 C6 110.84(9)
C9 N2 H2A 119.2(11)
C9 N2 H2B 115.2(10)
H2A N2 H2B 125.4(15)
C9 N3 N4 112.24(9)
C9 N3 C10 127.57(10)
N4 N3 C10 120.15(9)
C11 N4 N3 105.19(9)
C15 N5 C14 113.71(12)
C15 N5 H5A 108.7(11)
C14 N5 H5A 107.9(11)
C1 S1 C7 89.34(5)

loop_
_geom_bond_atom_site_label_1
_geom_bond_atom_site_label_2
_geom_bond_distance
C1 C2 1.3958(15)
C1 C6 1.4051(15)
C1 S1 1.7368(11)
C2 C3 1.3884(19)
C2 H2 0.95
C3 C4 1.397(2)
C3 H3 0.95
C4 C5 1.3847(18)
C4 H4 0.95
C5 C6 1.3930(17)
C5 H5 0.95
C6 N1 1.3900(14)
C7 N1 1.3105(14)
C7 C8 1.4340(14)
C7 S1 1.7608(10)
C8 C9 1.4064(14)
C8 C11 1.4239(15)
C9 N3 1.3419(14)
C9 N2 1.3455(15)
C10 N3 1.4419(14)
C10 H10A 0.98
C10 H10B 0.98
C10 H10C 0.98
C11 N4 1.3230(14)
C11 C12 1.5036(15)
C12 C13 1.5259(17)
C12 H12A 0.99
C12 H12B 0.99
C13 C14 1.5163(18)
C13 H13A 0.99
C13 H13B 0.99
C14 N5 1.4630(16)
C14 H14A 0.99
C14 H14B 0.99
C15 N5 1.4607(19)
C15 H15A 0.98
C15 H15B 0.98
C15 H15C 0.98
N2 H2A 0.896(9)
N2 H2B 0.890(9)
N3 N4 1.3828(13)
N5 H5A 0.893(9)
